data_4300520
_journal_name_full 'Inorganic Chemistry'
_journal_paper_doi 10.1021/ic051476s
_journal_year 2006
_chemical_formula_sum 'C96 H68 Cl6 F8 Fe2 N O12 P'
_chemical_formula_weight 1934.88
_space_group_IT_number 2
_symmetry_cell_setting triclinic
_symmetry_space_group_name_Hall '-P 1'
_symmetry_space_group_name_H-M 'P -1'
_cell_angle_alpha 78.235(3)
_cell_angle_beta 86.110(2)
_cell_angle_gamma 86.837(3)
_cell_formula_units_Z 2
_cell_length_a 12.9063(17)
_cell_length_b 14.1811(18)
_cell_length_c 24.990(3)
_cell_measurement_temperature 173(2)
_cell_volume 4463.4(10)
_diffrn_ambient_temperature 173(2)
_exptl_crystal_density_diffrn 1.440
_cod_depositor_comments
;
The following automatic conversions were performed:
'_symmetry_cell_setting' value 'Triclinic' changed to 'triclinic'
according to '/home/saulius/struct/CIF-dictionaries/cif_core.dic'
dictionary named 'cif_core.dic' version 2.4.1 from 2010-06-29.

Automatic conversion script
Id: cif_fix_enum 1527 2010-12-29 10:47:43Z saulius 
;
_cod_database_code 4300520

loop_
_symmetry_equiv_pos_as_xyz
'x, y, z'
'-x, -y, -z'

loop_
_atom_site_label
_atom_site_type_symbol
_atom_site_fract_x
_atom_site_fract_y
_atom_site_fract_z
_atom_site_U_iso_or_equiv
_atom_site_adp_type
_atom_site_occupancy
_atom_site_symmetry_multiplicity
_atom_site_calc_flag
_atom_site_refinement_flags
_atom_site_disorder_assembly
_atom_site_disorder_group
Fe1 Fe 0.41005(6) 0.08334(5) 0.24404(3) 0.0235(2) Uani 1 1 d . . .
Fe2 Fe 0.22181(6) 0.20166(5) 0.26793(3) 0.0237(2) Uani 1 1 d . . .
N1 N 0.3582(3) -0.0651(3) 0.27409(17) 0.0272(10) Uani 1 1 d . . .
O1 O 0.5370(3) 0.0242(3) 0.28359(14) 0.0287(9) Uani 1 1 d . . .
O2 O 0.3277(3) 0.1128(3) 0.30762(17) 0.0289(10) Uani 1 1 d . . .
O3 O 0.2750(3) 0.1273(3) 0.21225(17) 0.0275(10) Uani 1 1 d . . .
O4 O 0.1099(3) 0.0979(3) 0.2950(2) 0.0331(10) Uani 1 1 d . . .
O5 O 0.4678(3) 0.2150(2) 0.22481(13) 0.0239(8) Uani 1 1 d . . .
O6 O 0.3262(3) 0.3046(2) 0.24310(13) 0.0239(8) Uani 1 1 d . . .
O7 O 0.4725(3) 0.0515(2) 0.17644(14) 0.0275(9) Uani 1 1 d . . .
O8 O 0.3789(3) 0.1373(3) 0.10917(14) 0.0340(9) Uani 1 1 d . . .
O9 O 0.1785(3) 0.2540(3) 0.33376(13) 0.0278(9) Uani 1 1 d . . .
O10 O 0.3180(3) 0.2234(3) 0.38443(14) 0.0336(9) Uani 1 1 d . . .
O11 O 0.1162(3) 0.2820(2) 0.22357(13) 0.0266(8) Uani 1 1 d . . .
O12 O -0.0323(3) 0.2048(3) 0.24548(16) 0.0373(10) Uani 1 1 d . . .
P1 P 0.54961(11) -0.08228(11) 0.30554(6) 0.0282(3) Uani 1 1 d . . .
F1 F 0.6971(3) 0.0977(3) 0.41010(17) 0.0802(14) Uani 1 1 d . . .
F2 F 0.1151(3) 0.4367(3) 0.04020(15) 0.0654(12) Uani 1 1 d . . .
F3 F 0.2246(3) -0.2954(3) 0.20899(18) 0.0734(13) Uani 1 1 d . . .
F4 F 0.6300(3) 0.4924(3) 0.04437(15) 0.0578(10) Uani 1 1 d . . .
F5 F -0.0031(4) -0.1197(3) 0.40723(19) 0.0902(15) Uani 1 1 d . . .
F6 F 0.5182(3) 0.5883(3) 0.31522(19) 0.0779(13) Uani 1 1 d . . .
F7 F 0.0835(3) -0.0165(3) 0.05862(15) 0.0589(11) Uani 1 1 d . . .
F8 F 0.0410(3) 0.5801(3) 0.37006(15) 0.0682(12) Uani 1 1 d . . .
H1 H 0.346(4) 0.132(4) 0.326(2) 0.02(2) Uiso 1 1 d . . .
H2 H 0.292(4) 0.144(4) 0.186(2) 0.021(19) Uiso 1 1 d . . .
H3 H 0.046(7) 0.138(6) 0.278(4) 0.12(3) Uiso 1 1 d . . .
H4 H 0.111(6) 0.082(5) 0.323(3) 0.06(3) Uiso 1 1 d . . .
C1 C 0.4215(4) -0.1297(4) 0.3050(2) 0.0284(13) Uani 1 1 d . . .
C2 C 0.3885(5) -0.2161(4) 0.3344(2) 0.0373(15) Uani 1 1 d . . .
H2A H 0.4354 -0.2597 0.3558 0.045 Uiso 1 1 calc R . .
C3 C 0.2866(5) -0.2394(4) 0.3327(3) 0.0431(16) Uani 1 1 d . . .
H3A H 0.2621 -0.2992 0.3527 0.052 Uiso 1 1 calc R . .
C4 C 0.2214(5) -0.1738(4) 0.3014(3) 0.0408(15) Uani 1 1 d . . .
H4A H 0.1506 -0.1876 0.2997 0.049 Uiso 1 1 calc R . .
C5 C 0.2588(4) -0.0885(4) 0.2727(2) 0.0345(14) Uani 1 1 d . . .
H5A H 0.2130 -0.0442 0.2510 0.041 Uiso 1 1 calc R . .
C6 C 0.6395(4) -0.1396(4) 0.2636(2) 0.0305(13) Uani 1 1 d . . .
C7 C 0.6706(5) -0.2369(4) 0.2789(3) 0.0416(16) Uani 1 1 d . . .
H7A H 0.6447 -0.2739 0.3127 0.050 Uiso 1 1 calc R . .
C8 C 0.7381(5) -0.2789(5) 0.2452(3) 0.0461(17) Uani 1 1 d . . .
H8A H 0.7601 -0.3448 0.2560 0.055 Uiso 1 1 calc R . .
C9 C 0.7740(5) -0.2261(5) 0.1961(3) 0.0503(18) Uani 1 1 d . . .
H9A H 0.8217 -0.2552 0.1731 0.060 Uiso 1 1 calc R . .
C10 C 0.7415(5) -0.1313(5) 0.1798(2) 0.0464(17) Uani 1 1 d . . .
H10A H 0.7653 -0.0954 0.1452 0.056 Uiso 1 1 calc R . .
C11 C 0.6747(4) -0.0888(4) 0.2136(2) 0.0357(14) Uani 1 1 d . . .
H11A H 0.6525 -0.0231 0.2024 0.043 Uiso 1 1 calc R . .
C12 C 0.5832(5) -0.1120(4) 0.3751(2) 0.0338(14) Uani 1 1 d . . .
C13 C 0.5101(6) -0.0921(5) 0.4146(3) 0.0538(19) Uani 1 1 d . . .
H13A H 0.4447 -0.0627 0.4040 0.065 Uiso 1 1 calc R . .
C14 C 0.5306(6) -0.1144(6) 0.4695(3) 0.070(2) Uani 1 1 d . . .
H14A H 0.4799 -0.1000 0.4963 0.085 Uiso 1 1 calc R . .
C15 C 0.6241(6) -0.1569(6) 0.4847(3) 0.069(2) Uani 1 1 d . . .
H15A H 0.6371 -0.1748 0.5225 0.083 Uiso 1 1 calc R . .
C16 C 0.7002(6) -0.1743(5) 0.4459(3) 0.061(2) Uani 1 1 d . . .
H16A H 0.7662 -0.2015 0.4570 0.073 Uiso 1 1 calc R . .
C17 C 0.6802(5) -0.1521(5) 0.3908(3) 0.0441(16) Uani 1 1 d . . .
H17A H 0.7323 -0.1641 0.3640 0.053 Uiso 1 1 calc R . .
C18 C 0.4209(4) 0.2941(4) 0.2275(2) 0.0254(12) Uani 1 1 d . . .
C19 C 0.4826(4) 0.3831(4) 0.2115(2) 0.0264(12) Uani 1 1 d . . .
C20 C 0.5734(4) 0.3904(4) 0.2377(2) 0.0268(12) Uani 1 1 d . . .
C21 C 0.6302(5) 0.4721(4) 0.2203(2) 0.0384(15) Uani 1 1 d . . .
H21A H 0.6924 0.4779 0.2374 0.046 Uiso 1 1 calc R . .
C22 C 0.5981(5) 0.5455(4) 0.1784(2) 0.0405(15) Uani 1 1 d . . .
H22A H 0.6384 0.6008 0.1666 0.049 Uiso 1 1 calc R . .
C23 C 0.5075(5) 0.5378(4) 0.1540(2) 0.0344(14) Uani 1 1 d . . .
H23A H 0.4850 0.5888 0.1258 0.041 Uiso 1 1 calc R . .
C24 C 0.4485(4) 0.4571(4) 0.1697(2) 0.0301(13) Uani 1 1 d . . .
C25 C 0.6082(4) 0.3143(4) 0.2834(2) 0.0296(13) Uani 1 1 d . . .
C26 C 0.5399(4) 0.2824(4) 0.3284(2) 0.0355(14) Uani 1 1 d . . .
H26A H 0.4718 0.3112 0.3297 0.043 Uiso 1 1 calc R . .
C27 C 0.5693(5) 0.2098(5) 0.3712(2) 0.0446(17) Uani 1 1 d . . .
H27A H 0.5228 0.1881 0.4018 0.053 Uiso 1 1 calc R . .
C28 C 0.6687(6) 0.1703(5) 0.3677(3) 0.0552(19) Uani 1 1 d . . .
C29 C 0.7377(5) 0.1993(5) 0.3244(3) 0.0478(17) Uani 1 1 d . . .
H29A H 0.8055 0.1700 0.3231 0.057 Uiso 1 1 calc R . .
C30 C 0.7065(5) 0.2721(4) 0.2827(2) 0.0386(15) Uani 1 1 d . . .
H30A H 0.7541 0.2938 0.2525 0.046 Uiso 1 1 calc R . .
C31 C 0.3557(4) 0.4475(4) 0.1376(2) 0.0284(13) Uani 1 1 d . . .
C32 C 0.3548(4) 0.3769(4) 0.1075(2) 0.0339(14) Uani 1 1 d . . .
H32A H 0.4114 0.3308 0.1088 0.041 Uiso 1 1 calc R . .
C33 C 0.2733(5) 0.3714(5) 0.0753(2) 0.0400(15) Uani 1 1 d . . .
H33A H 0.2725 0.3217 0.0549 0.048 Uiso 1 1 calc R . .
C34 C 0.1944(5) 0.4393(5) 0.0737(2) 0.0440(17) Uani 1 1 d . . .
C35 C 0.1904(5) 0.5097(5) 0.1030(2) 0.0445(17) Uani 1 1 d . . .
H35A H 0.1332 0.5551 0.1014 0.053 Uiso 1 1 calc R . .
C36 C 0.2730(5) 0.5139(4) 0.1356(2) 0.0407(15) Uani 1 1 d . . .
H36A H 0.2723 0.5627 0.1566 0.049 Uiso 1 1 calc R . .
C37 C 0.4516(4) 0.0817(4) 0.1255(2) 0.0254(12) Uani 1 1 d . . .
C38 C 0.5277(4) 0.0399(4) 0.0872(2) 0.0279(13) Uani 1 1 d . . .
C39 C 0.6021(4) 0.0975(4) 0.0545(2) 0.0313(13) Uani 1 1 d . . .
C40 C 0.6758(4) 0.0525(5) 0.0230(2) 0.0375(15) Uani 1 1 d . . .
H40A H 0.7281 0.0900 0.0014 0.045 Uiso 1 1 calc R . .
C41 C 0.6746(5) -0.0436(5) 0.0227(2) 0.0425(16) Uani 1 1 d . . .
H41A H 0.7249 -0.0720 0.0006 0.051 Uiso 1 1 calc R . .
C42 C 0.6001(5) -0.0993(4) 0.0546(2) 0.0372(15) Uani 1 1 d . . .
H42A H 0.5991 -0.1661 0.0540 0.045 Uiso 1 1 calc R . .
C43 C 0.5261(4) -0.0588(4) 0.0876(2) 0.0285(13) Uani 1 1 d . . .
C44 C 0.6067(4) 0.2027(4) 0.0530(2) 0.0315(14) Uani 1 1 d . . .
C45 C 0.6185(4) 0.2380(4) 0.0993(2) 0.0337(14) Uani 1 1 d . . .
H45A H 0.6202 0.1946 0.1337 0.040 Uiso 1 1 calc R . .
C46 C 0.6280(4) 0.3358(4) 0.0970(2) 0.0345(14) Uani 1 1 d . . .
H46A H 0.6374 0.3597 0.1291 0.041 Uiso 1 1 calc R . .
C47 C 0.6234(5) 0.3961(4) 0.0475(3) 0.0381(15) Uani 1 1 d . . .
C48 C 0.6113(5) 0.3637(5) 0.0004(3) 0.0480(17) Uani 1 1 d . . .
H48A H 0.6073 0.4078 -0.0337 0.058 Uiso 1 1 calc R . .
C49 C 0.6051(5) 0.2669(5) 0.0031(2) 0.0426(16) Uani 1 1 d . . .
H49A H 0.5997 0.2434 -0.0295 0.051 Uiso 1 1 calc R . .
C50 C 0.4467(5) -0.1203(4) 0.1210(2) 0.0337(14) Uani 1 1 d . . .
C51 C 0.3402(5) -0.0984(4) 0.1151(2) 0.0381(15) Uani 1 1 d . . .
H51A H 0.3186 -0.0414 0.0906 0.046 Uiso 1 1 calc R . .
C52 C 0.2666(5) -0.1580(5) 0.1442(3) 0.0435(16) Uani 1 1 d . . .
H52A H 0.1947 -0.1438 0.1392 0.052 Uiso 1 1 calc R . .
C53 C 0.2983(6) -0.2366(5) 0.1800(3) 0.0471(17) Uani 1 1 d . . .
C54 C 0.4001(6) -0.2610(5) 0.1895(3) 0.0518(18) Uani 1 1 d . . .
H54A H 0.4192 -0.3160 0.2162 0.062 Uiso 1 1 calc R . .
C55 C 0.4750(5) -0.2026(4) 0.1588(2) 0.0402(15) Uani 1 1 d . . .
H55A H 0.5465 -0.2191 0.1637 0.048 Uiso 1 1 calc R . .
C56 C 0.2282(4) 0.2532(4) 0.3769(2) 0.0289(13) Uani 1 1 d . . .
C57 C 0.1664(4) 0.2938(5) 0.4211(2) 0.0342(14) Uani 1 1 d . . .
C58 C 0.0839(5) 0.2403(5) 0.4491(2) 0.0384(15) Uani 1 1 d . . .
C59 C 0.0246(5) 0.2794(6) 0.4889(3) 0.0536(19) Uani 1 1 d . . .
H59A H -0.0338 0.2463 0.5072 0.064 Uiso 1 1 calc R . .
C60 C 0.0490(6) 0.3643(6) 0.5019(3) 0.063(2) Uani 1 1 d . . .
H60A H 0.0098 0.3880 0.5303 0.076 Uiso 1 1 calc R . .
C61 C 0.1308(6) 0.4157(5) 0.4737(2) 0.0506(18) Uani 1 1 d . . .
H61A H 0.1465 0.4751 0.4826 0.061 Uiso 1 1 calc R . .
C62 C 0.1904(5) 0.3815(5) 0.4324(2) 0.0383(15) Uani 1 1 d . . .
C63 C 0.0606(5) 0.1448(5) 0.4385(2) 0.0411(16) Uani 1 1 d . . .
C64 C 0.1384(5) 0.0737(5) 0.4386(2) 0.0474(17) Uani 1 1 d . . .
H64A H 0.2071 0.0861 0.4460 0.057 Uiso 1 1 calc R . .
C65 C 0.1171(6) -0.0158(5) 0.4281(3) 0.059(2) Uani 1 1 d . . .
H65A H 0.1707 -0.0644 0.4281 0.070 Uiso 1 1 calc R . .
C66 C 0.0183(7) -0.0324(6) 0.4179(3) 0.063(2) Uani 1 1 d . . .
C67 C -0.0607(6) 0.0349(7) 0.4180(3) 0.067(2) Uani 1 1 d . . .
H67A H -0.1291 0.0210 0.4110 0.080 Uiso 1 1 calc R . .
C68 C -0.0404(5) 0.1243(6) 0.4284(3) 0.056(2) Uani 1 1 d . . .
H68A H -0.0952 0.1718 0.4288 0.068 Uiso 1 1 calc R . .
C69 C 0.2749(5) 0.4372(4) 0.4014(3) 0.0428(16) Uani 1 1 d . . .
C70 C 0.2833(5) 0.4575(4) 0.3440(3) 0.0431(16) Uani 1 1 d . . .
H70A H 0.2315 0.4358 0.3246 0.052 Uiso 1 1 calc R . .
C71 C 0.3643(6) 0.5079(4) 0.3147(3) 0.0485(18) Uani 1 1 d . . .
H71A H 0.3695 0.5208 0.2758 0.058 Uiso 1 1 calc R . .
C72 C 0.4366(6) 0.5385(5) 0.3440(3) 0.057(2) Uani 1 1 d . . .
C73 C 0.4328(6) 0.5223(5) 0.3992(3) 0.062(2) Uani 1 1 d . . .
H73A H 0.4849 0.5454 0.4177 0.074 Uiso 1 1 calc R . .
C74 C 0.3516(6) 0.4715(5) 0.4282(3) 0.0565(19) Uani 1 1 d . . .
H74A H 0.3480 0.4598 0.4670 0.068 Uiso 1 1 calc R . .
C75 C 0.0197(4) 0.2713(4) 0.2186(2) 0.0249(12) Uani 1 1 d . . .
C76 C -0.0352(4) 0.3466(4) 0.1772(2) 0.0285(13) Uani 1 1 d . . .
C77 C -0.0616(4) 0.3201(4) 0.1286(2) 0.0310(13) Uani 1 1 d . . .
C78 C -0.1182(4) 0.3862(4) 0.0918(2) 0.0370(15) Uani 1 1 d . . .
H78A H -0.1373 0.3690 0.0591 0.044 Uiso 1 1 calc R . .
C79 C -0.1472(4) 0.4763(5) 0.1015(2) 0.0401(16) Uani 1 1 d . . .
H79A H -0.1866 0.5204 0.0760 0.048 Uiso 1 1 calc R . .
C80 C -0.1188(4) 0.5023(4) 0.1486(2) 0.0343(14) Uani 1 1 d . . .
H80A H -0.1383 0.5649 0.1550 0.041 Uiso 1 1 calc R . .
C81 C -0.0621(4) 0.4384(4) 0.1869(2) 0.0301(13) Uani 1 1 d . . .
C82 C -0.0259(4) 0.2270(4) 0.1141(2) 0.0285(13) Uani 1 1 d . . .
C83 C 0.0786(4) 0.1963(4) 0.1166(2) 0.0333(14) Uani 1 1 d . . .
H83A H 0.1253 0.2324 0.1313 0.040 Uiso 1 1 calc R . .
C84 C 0.1159(5) 0.1140(4) 0.0980(2) 0.0397(15) Uani 1 1 d . . .
H84A H 0.1872 0.0936 0.0998 0.048 Uiso 1 1 calc R . .
C85 C 0.0471(5) 0.0637(4) 0.0771(2) 0.0389(15) Uani 1 1 d . . .
C86 C -0.0568(5) 0.0894(5) 0.0743(2) 0.0452(17) Uani 1 1 d . . .
H86A H -0.1027 0.0518 0.0601 0.054 Uiso 1 1 calc R . .
C87 C -0.0930(5) 0.1717(4) 0.0927(2) 0.0406(15) Uani 1 1 d . . .
H87A H -0.1646 0.1909 0.0908 0.049 Uiso 1 1 calc R . .
C88 C -0.0317(4) 0.4728(4) 0.2368(2) 0.0303(13) Uani 1 1 d . . .
C89 C -0.0430(5) 0.4179(5) 0.2897(2) 0.0401(15) Uani 1 1 d . . .
H89A H -0.0693 0.3553 0.2949 0.048 Uiso 1 1 calc R . .
C90 C -0.0169(5) 0.4521(5) 0.3347(3) 0.0455(17) Uani 1 1 d . . .
H90A H -0.0223 0.4131 0.3705 0.055 Uiso 1 1 calc R . .
C91 C 0.0167(5) 0.5435(5) 0.3263(3) 0.0460(17) Uani 1 1 d . . .
C92 C 0.0288(5) 0.6016(5) 0.2754(3) 0.0475(17) Uani 1 1 d . . .
H92A H 0.0532 0.6650 0.2708 0.057 Uiso 1 1 calc R . .
C93 C 0.0039(5) 0.5644(4) 0.2307(3) 0.0409(15) Uani 1 1 d . . .
H93A H 0.0117 0.6032 0.1950 0.049 Uiso 1 1 calc R . .
C94 C 0.9410(6) 0.9869(5) 0.2223(3) 0.065(2) Uani 1 1 d . . .
H94A H 0.8823 1.0059 0.1982 0.078 Uiso 1 1 calc R . .
H94B H 0.9867 1.0423 0.2169 0.078 Uiso 1 1 calc R . .
Cl1 Cl 1.01028(16) 0.89003(16) 0.20322(10) 0.0806(6) Uani 1 1 d . . .
Cl2 Cl 0.89258(19) 0.96178(19) 0.28999(9) 0.0949(8) Uani 1 1 d . . .
C95 C 0.0454(6) 0.2925(5) 0.9657(3) 0.065(2) Uani 1 1 d . . .
H95A H 0.0278 0.2631 1.0044 0.078 Uiso 1 1 calc R . .
H95B H 0.0341 0.3632 0.9612 0.078 Uiso 1 1 calc R . .
Cl3 Cl 0.1771(2) 0.26528(17) 0.94953(9) 0.1005(9) Uani 1 1 d . . .
Cl4 Cl -0.0358(3) 0.25048(18) 0.92435(12) 0.1272(12) Uani 1 1 d . . .
C96 C 0.7083(10) 0.4234(12) 0.3965(7) 0.188(8) Uani 1 1 d . . .
H96A H 0.7591 0.4005 0.3699 0.225 Uiso 1 1 calc R . .
H96B H 0.6378 0.4221 0.3833 0.225 Uiso 1 1 calc R . .
Cl5 Cl 0.7338(3) 0.5384(3) 0.40081(16) 0.1742(16) Uani 1 1 d . . .
Cl6 Cl 0.7164(5) 0.3444(4) 0.4634(3) 0.293(4) Uani 1 1 d . . .

loop_
_atom_site_aniso_label
_atom_site_aniso_U_11
_atom_site_aniso_U_22
_atom_site_aniso_U_33
_atom_site_aniso_U_23
_atom_site_aniso_U_13
_atom_site_aniso_U_12
Fe1 0.0224(4) 0.0276(4) 0.0218(4) -0.0078(3) -0.0038(3) 0.0012(3)
Fe2 0.0203(4) 0.0304(5) 0.0212(4) -0.0073(3) -0.0024(3) -0.0001(3)
N1 0.027(3) 0.029(3) 0.026(3) -0.006(2) -0.002(2) -0.001(2)
O1 0.023(2) 0.039(2) 0.025(2) -0.0085(17) -0.0059(16) 0.0006(17)
O2 0.033(3) 0.034(3) 0.022(2) -0.011(2) -0.0071(19) 0.0047(19)
O3 0.024(2) 0.037(3) 0.023(2) -0.009(2) -0.0019(19) -0.0017(18)
O4 0.034(3) 0.031(2) 0.032(3) -0.002(2) -0.004(2) -0.0023(19)
O5 0.021(2) 0.025(2) 0.027(2) -0.0060(16) -0.0019(15) -0.0016(16)
O6 0.018(2) 0.027(2) 0.027(2) -0.0079(16) -0.0018(15) 0.0005(16)
O7 0.027(2) 0.033(2) 0.023(2) -0.0073(17) -0.0048(16) 0.0031(17)
O8 0.030(2) 0.043(2) 0.030(2) -0.0101(19) -0.0066(17) 0.0095(19)
O9 0.026(2) 0.041(2) 0.018(2) -0.0114(17) -0.0002(16) 0.0035(17)
O10 0.029(2) 0.048(3) 0.026(2) -0.0115(19) -0.0049(17) 0.0041(19)
O11 0.022(2) 0.034(2) 0.024(2) -0.0064(17) -0.0041(16) -0.0011(17)
O12 0.026(2) 0.042(3) 0.042(2) 0.000(2) -0.0068(19) -0.0059(19)
P1 0.0273(8) 0.0343(9) 0.0233(8) -0.0064(7) -0.0055(6) 0.0023(7)
F1 0.051(3) 0.098(3) 0.070(3) 0.032(3) -0.013(2) 0.008(2)
F2 0.042(2) 0.101(3) 0.054(3) -0.008(2) -0.0233(19) -0.007(2)
F3 0.081(3) 0.057(3) 0.085(3) -0.025(2) 0.027(2) -0.032(2)
F4 0.065(3) 0.048(2) 0.061(3) -0.0098(19) -0.004(2) -0.015(2)
F5 0.112(4) 0.060(3) 0.091(4) 0.019(3) -0.030(3) -0.032(3)
F6 0.070(3) 0.061(3) 0.105(4) -0.024(3) 0.015(3) -0.022(2)
F7 0.065(3) 0.056(2) 0.066(3) -0.035(2) -0.012(2) 0.009(2)
F8 0.085(3) 0.078(3) 0.053(3) -0.038(2) -0.014(2) 0.002(2)
C1 0.032(3) 0.029(3) 0.027(3) -0.011(3) -0.003(2) 0.001(3)
C2 0.041(4) 0.029(3) 0.040(4) -0.002(3) -0.004(3) 0.000(3)
C3 0.040(4) 0.038(4) 0.050(4) -0.005(3) 0.007(3) -0.014(3)
C4 0.031(4) 0.038(4) 0.057(4) -0.016(3) 0.001(3) -0.013(3)
C5 0.031(3) 0.033(3) 0.042(4) -0.013(3) -0.006(3) 0.004(3)
C6 0.026(3) 0.036(3) 0.034(3) -0.015(3) -0.003(2) -0.005(3)
C7 0.036(4) 0.039(4) 0.051(4) -0.011(3) -0.003(3) 0.001(3)
C8 0.038(4) 0.036(4) 0.069(5) -0.023(4) -0.004(3) 0.004(3)
C9 0.035(4) 0.064(5) 0.064(5) -0.041(4) -0.007(3) 0.004(4)
C10 0.033(4) 0.080(5) 0.031(4) -0.023(4) -0.002(3) -0.002(4)
C11 0.033(3) 0.045(4) 0.032(3) -0.011(3) -0.006(3) -0.002(3)
C12 0.037(4) 0.038(4) 0.027(3) -0.006(3) -0.009(3) 0.000(3)
C13 0.057(5) 0.074(5) 0.030(4) -0.013(3) -0.009(3) 0.016(4)
C14 0.064(5) 0.119(7) 0.028(4) -0.015(4) -0.002(4) 0.004(5)
C15 0.069(6) 0.109(7) 0.026(4) -0.003(4) -0.023(4) -0.004(5)
C16 0.052(5) 0.083(6) 0.043(4) 0.002(4) -0.022(4) 0.000(4)
C17 0.032(4) 0.060(4) 0.039(4) -0.004(3) -0.013(3) 0.001(3)
C18 0.025(3) 0.037(3) 0.015(3) -0.006(2) -0.004(2) -0.003(3)
C19 0.026(3) 0.027(3) 0.027(3) -0.006(2) -0.002(2) 0.001(2)
C20 0.022(3) 0.036(3) 0.024(3) -0.010(3) 0.002(2) -0.004(3)
C21 0.032(4) 0.049(4) 0.037(4) -0.015(3) 0.000(3) -0.002(3)
C22 0.041(4) 0.038(4) 0.046(4) -0.014(3) 0.000(3) -0.015(3)
C23 0.044(4) 0.027(3) 0.031(3) -0.002(3) -0.006(3) -0.003(3)
C24 0.030(3) 0.029(3) 0.034(3) -0.012(3) -0.003(3) 0.003(3)
C25 0.025(3) 0.038(3) 0.029(3) -0.012(3) -0.004(2) -0.006(3)
C26 0.029(3) 0.048(4) 0.032(3) -0.012(3) -0.009(3) -0.004(3)
C27 0.032(4) 0.065(5) 0.033(4) -0.001(3) -0.004(3) -0.010(3)
C28 0.048(5) 0.066(5) 0.045(4) 0.009(4) -0.015(3) 0.005(4)
C29 0.029(4) 0.063(5) 0.050(4) -0.006(4) -0.012(3) 0.009(3)
C30 0.035(4) 0.048(4) 0.033(3) -0.010(3) -0.004(3) -0.001(3)
C31 0.026(3) 0.027(3) 0.030(3) 0.002(3) -0.001(2) -0.002(2)
C32 0.030(3) 0.032(3) 0.041(4) -0.008(3) -0.002(3) -0.006(3)
C33 0.038(4) 0.048(4) 0.036(4) -0.010(3) -0.002(3) -0.015(3)
C34 0.032(4) 0.067(5) 0.031(4) 0.000(3) -0.010(3) -0.009(3)
C35 0.032(4) 0.056(4) 0.041(4) -0.002(3) -0.007(3) 0.011(3)
C36 0.046(4) 0.038(4) 0.038(4) -0.008(3) -0.010(3) 0.006(3)
C37 0.029(3) 0.028(3) 0.022(3) -0.009(2) 0.001(2) -0.008(3)
C38 0.029(3) 0.038(3) 0.017(3) -0.008(2) -0.012(2) 0.010(3)
C39 0.028(3) 0.041(4) 0.025(3) -0.003(3) -0.010(2) 0.001(3)
C40 0.028(3) 0.055(4) 0.029(3) -0.010(3) 0.000(3) 0.002(3)
C41 0.038(4) 0.056(4) 0.032(4) -0.014(3) 0.001(3) 0.022(3)
C42 0.047(4) 0.037(4) 0.031(3) -0.014(3) -0.007(3) 0.010(3)
C43 0.028(3) 0.036(3) 0.023(3) -0.009(3) -0.008(2) 0.006(3)
C44 0.028(3) 0.042(4) 0.023(3) -0.004(3) 0.003(2) -0.004(3)
C45 0.024(3) 0.047(4) 0.027(3) 0.001(3) -0.001(2) -0.002(3)
C46 0.032(3) 0.042(4) 0.031(3) -0.010(3) -0.001(3) -0.004(3)
C47 0.035(4) 0.034(4) 0.042(4) -0.001(3) 0.001(3) -0.008(3)
C48 0.061(5) 0.049(4) 0.033(4) -0.001(3) -0.007(3) -0.011(3)
C49 0.052(4) 0.050(4) 0.028(3) -0.007(3) -0.004(3) -0.018(3)
C50 0.044(4) 0.033(3) 0.027(3) -0.012(3) -0.004(3) 0.002(3)
C51 0.044(4) 0.040(4) 0.036(4) -0.020(3) -0.011(3) 0.004(3)
C52 0.032(4) 0.057(4) 0.048(4) -0.029(4) 0.005(3) -0.008(3)
C53 0.061(5) 0.034(4) 0.048(4) -0.015(3) 0.017(4) -0.014(4)
C54 0.059(5) 0.036(4) 0.061(5) -0.013(3) 0.001(4) 0.001(4)
C55 0.040(4) 0.037(4) 0.046(4) -0.015(3) -0.002(3) -0.001(3)
C56 0.026(3) 0.037(3) 0.021(3) -0.003(3) -0.001(2) 0.005(3)
C57 0.028(3) 0.054(4) 0.020(3) -0.011(3) -0.003(2) 0.011(3)
C58 0.036(4) 0.048(4) 0.028(3) -0.004(3) -0.004(3) 0.014(3)
C59 0.047(4) 0.079(6) 0.031(4) -0.009(4) 0.005(3) 0.012(4)
C60 0.060(5) 0.096(6) 0.032(4) -0.022(4) 0.004(4) 0.030(5)
C61 0.068(5) 0.052(4) 0.033(4) -0.016(3) -0.002(3) 0.018(4)
C62 0.043(4) 0.050(4) 0.024(3) -0.015(3) -0.009(3) 0.010(3)
C63 0.037(4) 0.060(4) 0.020(3) 0.004(3) 0.007(3) 0.001(3)
C64 0.044(4) 0.055(5) 0.037(4) 0.005(3) -0.001(3) -0.001(4)
C65 0.065(5) 0.048(5) 0.056(5) 0.004(4) -0.007(4) 0.000(4)
C66 0.085(7) 0.054(5) 0.043(4) 0.016(4) -0.011(4) -0.031(5)
C67 0.049(5) 0.089(7) 0.053(5) 0.013(5) -0.008(4) -0.014(5)
C68 0.039(4) 0.080(6) 0.042(4) 0.003(4) 0.001(3) 0.009(4)
C69 0.047(4) 0.043(4) 0.041(4) -0.020(3) 0.001(3) 0.010(3)
C70 0.055(4) 0.033(4) 0.045(4) -0.017(3) -0.003(3) 0.004(3)
C71 0.072(5) 0.027(4) 0.047(4) -0.013(3) 0.005(4) 0.004(3)
C72 0.063(5) 0.037(4) 0.075(6) -0.021(4) 0.008(4) -0.005(4)
C73 0.060(5) 0.061(5) 0.071(6) -0.025(4) -0.020(4) -0.003(4)
C74 0.065(5) 0.061(5) 0.052(5) -0.030(4) -0.010(4) 0.003(4)
C75 0.026(3) 0.030(3) 0.021(3) -0.013(2) -0.003(2) 0.000(3)
C76 0.020(3) 0.038(3) 0.028(3) -0.007(3) -0.003(2) -0.004(3)
C77 0.017(3) 0.042(4) 0.034(3) -0.006(3) -0.003(2) -0.002(3)
C78 0.032(4) 0.041(4) 0.038(4) -0.006(3) -0.008(3) 0.006(3)
C79 0.031(4) 0.054(4) 0.034(4) -0.003(3) -0.013(3) 0.005(3)
C80 0.027(3) 0.034(3) 0.040(4) -0.005(3) -0.004(3) 0.006(3)
C81 0.026(3) 0.033(3) 0.029(3) -0.003(3) 0.000(2) -0.001(3)
C82 0.025(3) 0.035(3) 0.025(3) -0.004(3) -0.007(2) 0.000(3)
C83 0.029(3) 0.044(4) 0.029(3) -0.012(3) -0.002(3) -0.002(3)
C84 0.034(4) 0.054(4) 0.035(4) -0.018(3) -0.010(3) 0.007(3)
C85 0.047(4) 0.040(4) 0.034(4) -0.019(3) -0.004(3) 0.007(3)
C86 0.041(4) 0.061(5) 0.042(4) -0.027(3) -0.009(3) -0.004(3)
C87 0.027(3) 0.052(4) 0.045(4) -0.013(3) -0.006(3) -0.005(3)
C88 0.023(3) 0.035(3) 0.032(3) -0.007(3) 0.003(2) 0.006(3)
C89 0.039(4) 0.043(4) 0.038(4) -0.009(3) -0.004(3) 0.003(3)
C90 0.054(4) 0.046(4) 0.036(4) -0.010(3) -0.001(3) 0.007(3)
C91 0.047(4) 0.057(5) 0.040(4) -0.027(4) -0.004(3) 0.012(3)
C92 0.051(4) 0.044(4) 0.052(4) -0.022(4) 0.001(3) -0.005(3)
C93 0.046(4) 0.039(4) 0.037(4) -0.008(3) 0.001(3) 0.002(3)
C94 0.077(6) 0.066(5) 0.056(5) -0.016(4) -0.006(4) -0.019(4)
Cl1 0.0521(13) 0.0859(16) 0.1031(18) -0.0181(13) -0.0029(11) -0.0021(11)
Cl2 0.1037(19) 0.128(2) 0.0621(14) -0.0297(14) 0.0136(13) -0.0631(16)
C95 0.079(6) 0.063(5) 0.057(5) -0.020(4) -0.014(4) 0.005(4)
Cl3 0.124(2) 0.0963(18) 0.0699(15) -0.0099(13) 0.0035(14) 0.0581(16)
Cl4 0.200(3) 0.0720(16) 0.123(2) -0.0211(15) -0.084(2) -0.0216(18)
C96 0.126(11) 0.263(18) 0.246(18) -0.210(16) -0.038(11) -0.015(11)
Cl5 0.128(3) 0.256(5) 0.158(3) -0.080(3) -0.023(2) -0.012(3)
Cl6 0.386(9) 0.257(6) 0.292(7) -0.156(6) -0.171(7) 0.056(6)

loop_
_geom_bond_atom_site_label_1
_geom_bond_atom_site_label_2
_geom_bond_distance
_geom_bond_site_symmetry_2
_geom_bond_publ_flag
Fe1 O7 1.947(3) . ?
Fe1 O2 1.955(4) . ?
Fe1 O3 1.981(4) . ?
Fe1 O5 2.003(3) . ?
Fe1 O1 2.023(3) . ?
Fe1 N1 2.210(4) . ?
Fe1 Fe2 2.9725(11) . ?
Fe2 O9 1.974(3) . ?
Fe2 O11 1.976(3) . ?
Fe2 O3 1.977(4) . ?
Fe2 O2 1.981(4) . ?
Fe2 O6 2.017(3) . ?
Fe2 O4 2.099(4) . ?
N1 C5 1.347(7) . ?
N1 C1 1.349(6) . ?
O1 P1 1.502(4) . ?
O5 C18 1.257(6) . ?
O6 C18 1.267(6) . ?
O7 C37 1.299(6) . ?
O8 C37 1.227(6) . ?
O9 C56 1.289(6) . ?
O10 C56 1.224(6) . ?
O11 C75 1.280(6) . ?
O12 C75 1.242(6) . ?
P1 C12 1.780(6) . ?
P1 C6 1.785(6) . ?
P1 C1 1.821(6) . ?
F1 C28 1.371(7) . ?
F2 C34 1.371(6) . ?
F3 C53 1.368(7) . ?
F4 C47 1.358(6) . ?
F5 C66 1.364(8) . ?
F6 C72 1.377(8) . ?
F7 C85 1.361(6) . ?
F8 C91 1.364(7) . ?
C1 C2 1.367(7) . ?
C2 C3 1.379(8) . ?
C3 C4 1.376(8) . ?
C4 C5 1.369(8) . ?
C6 C11 1.370(8) . ?
C6 C7 1.398(8) . ?
C7 C8 1.367(8) . ?
C8 C9 1.367(9) . ?
C9 C10 1.373(9) . ?
C10 C11 1.370(8) . ?
C12 C13 1.380(8) . ?
C12 C17 1.394(8) . ?
C13 C14 1.383(8) . ?
C14 C15 1.361(10) . ?
C15 C16 1.381(10) . ?
C16 C17 1.387(8) . ?
C18 C19 1.500(7) . ?
C19 C24 1.397(7) . ?
C19 C20 1.399(7) . ?
C20 C21 1.383(8) . ?
C20 C25 1.477(7) . ?
C21 C22 1.385(8) . ?
C22 C23 1.373(8) . ?
C23 C24 1.384(7) . ?
C24 C31 1.513(7) . ?
C25 C30 1.373(7) . ?
C25 C26 1.396(7) . ?
C26 C27 1.382(8) . ?
C27 C28 1.375(9) . ?
C28 C29 1.365(9) . ?
C29 C30 1.374(8) . ?
C31 C32 1.371(7) . ?
C31 C36 1.380(7) . ?
C32 C33 1.382(8) . ?
C33 C34 1.360(8) . ?
C34 C35 1.350(9) . ?
C35 C36 1.397(8) . ?
C37 C38 1.508(7) . ?
C38 C43 1.399(7) . ?
C38 C39 1.402(8) . ?
C39 C40 1.402(7) . ?
C39 C44 1.490(8) . ?
C40 C41 1.366(8) . ?
C41 C42 1.381(8) . ?
C42 C43 1.397(7) . ?
C43 C50 1.481(8) . ?
C44 C45 1.372(8) . ?
C44 C49 1.387(7) . ?
C45 C46 1.388(8) . ?
C46 C47 1.355(8) . ?
C47 C48 1.371(8) . ?
C48 C49 1.367(8) . ?
C50 C55 1.392(8) . ?
C50 C51 1.403(8) . ?
C51 C52 1.375(8) . ?
C52 C53 1.342(9) . ?
C53 C54 1.365(9) . ?
C54 C55 1.392(9) . ?
C56 C57 1.508(7) . ?
C57 C62 1.387(8) . ?
C57 C58 1.404(8) . ?
C58 C59 1.398(8) . ?
C58 C63 1.483(9) . ?
C59 C60 1.367(10) . ?
C60 C61 1.384(10) . ?
C61 C62 1.394(8) . ?
C62 C69 1.465(9) . ?
C63 C64 1.383(8) . ?
C63 C68 1.401(9) . ?
C64 C65 1.392(9) . ?
C65 C66 1.361(10) . ?
C66 C67 1.358(10) . ?
C67 C68 1.386(10) . ?
C69 C74 1.393(9) . ?
C69 C70 1.402(8) . ?
C70 C71 1.381(9) . ?
C71 C72 1.365(10) . ?
C72 C73 1.348(10) . ?
C73 C74 1.382(10) . ?
C75 C76 1.509(7) . ?
C76 C81 1.394(7) . ?
C76 C77 1.410(7) . ?
C77 C78 1.387(7) . ?
C77 C82 1.482(8) . ?
C78 C79 1.376(8) . ?
C79 C80 1.380(8) . ?
C80 C81 1.394(7) . ?
C81 C88 1.510(8) . ?
C82 C83 1.396(7) . ?
C82 C87 1.399(8) . ?
C83 C84 1.392(8) . ?
C84 C85 1.363(8) . ?
C85 C86 1.373(8) . ?
C86 C87 1.387(8) . ?
C88 C93 1.377(8) . ?
C88 C89 1.394(8) . ?
C89 C90 1.382(8) . ?
C90 C91 1.360(9) . ?
C91 C92 1.372(9) . ?
C92 C93 1.392(8) . ?
C94 Cl1 1.729(7) . ?
C94 Cl2 1.737(7) . ?
C95 Cl4 1.728(7) . ?
C95 Cl3 1.760(8) . ?
C96 Cl5 1.708(13) . ?
C96 Cl6 1.821(17) . ?
